data_4320055
loop_
_publ_author_name
'Hendrik Dorn'
'Emira Vejzovic'
'Alan J. Lough'
'Ian Manners'

_publ_section_title
;
 Rhodium-Catalyzed Dehydrocoupling of the Sterically Encumbered
 Phosphine-Borane Adduct tBu2PH.BH3: Synthesis of the Linear Dimers
 tBu2PH-BH2-tBu2P-BH3 and tBu2PH-BH2-tBu2P-BH2Cl
;
_journal_name_full 'Inorganic Chemistry'
_journal_page_first 4327
_journal_page_last 4331
_journal_paper_doi 10.1021/ic0100626
_journal_volume 40
_journal_year 2001
_chemical_formula_sum 'C16 H42 B2 P2'
_chemical_formula_weight 318.06
_chemical_name_systematic
;
  ?
;
_space_group_IT_number 2
_symmetry_cell_setting triclinic
_symmetry_space_group_name_Hall '-P 1'
_symmetry_space_group_name_H-M 'P -1'
_atom_sites_solution_hydrogens geom
_atom_sites_solution_primary direct
_atom_sites_solution_secondary difmap
_audit_creation_method SHELXL-97
_cell_angle_alpha 87.2910(14)
_cell_angle_beta 76.9920(16)
_cell_angle_gamma 70.411(2)
_cell_formula_units_Z 2
_cell_length_a 8.8850(2)
_cell_length_b 11.1510(4)
_cell_length_c 11.3390(4)
_cell_measurement_reflns_used 4705
_cell_measurement_temperature 150(1)
_cell_measurement_theta_max 27.54
_cell_measurement_theta_min 2.60
_cell_volume 1030.76(6)
_computing_cell_refinement 'Denzo-SMN (Otwinowski & Minor, 1997)'
_computing_data_collection 'Collect (Nonius BV, 1997-2000)'
_computing_data_reduction 'Denzo-SMN (Otwinowski & Minor, 1997)'
_computing_molecular_graphics 'Bruker SHELXTL V5.1'
_computing_publication_material 'Bruker SHELXTL V5.1'
_computing_structure_refinement 'Bruker SHELXTL V5.1'
_computing_structure_solution 'Bruker SHELXTL V5.1'
_diffrn_ambient_temperature 150(1)
_diffrn_measured_fraction_theta_full 0.988
_diffrn_measured_fraction_theta_max 0.988
_diffrn_measurement_device_type 'Nonius KappaCCD'
_diffrn_measurement_method '\f scans and \w scans with \k offsets'
_diffrn_radiation_monochromator graphite
_diffrn_radiation_source 'fine-focus sealed tube'
_diffrn_radiation_type MoK\a
_diffrn_radiation_wavelength 0.71070
_diffrn_reflns_av_R_equivalents 0.040
_diffrn_reflns_av_sigmaI/netI 0.0630
_diffrn_reflns_limit_h_max 11
_diffrn_reflns_limit_h_min -11
_diffrn_reflns_limit_k_max 14
_diffrn_reflns_limit_k_min -13
_diffrn_reflns_limit_l_max 14
_diffrn_reflns_limit_l_min -14
_diffrn_reflns_number 11323
_diffrn_reflns_theta_full 27.54
_diffrn_reflns_theta_max 27.54
_diffrn_reflns_theta_min 2.60
_diffrn_standards_decay_% none
_exptl_absorpt_coefficient_mu 0.202
_exptl_absorpt_correction_T_max 0.9492
_exptl_absorpt_correction_T_min 0.9344
_exptl_absorpt_correction_type multi-scan
_exptl_absorpt_process_details 'Denzo-SMN (Otwinowski & Minor, 1997)'
_exptl_crystal_density_diffrn 1.025
_exptl_crystal_density_method 'not measured'
_exptl_crystal_F_000 356
_exptl_crystal_size_max 0.34
_exptl_crystal_size_mid 0.28
_exptl_crystal_size_min 0.26
_refine_diff_density_max 0.267
_refine_diff_density_min -0.315
_refine_diff_density_rms 0.050
_refine_ls_extinction_coef 0.011(3)
_refine_ls_extinction_expression Fc^*^=kFc[1+0.001xFc^2^\l^3^/sin(2\q)]^-1/4^
_refine_ls_extinction_method SHELXL
_refine_ls_goodness_of_fit_ref 1.055
_refine_ls_hydrogen_treatment mixed
_refine_ls_matrix_type full
_refine_ls_number_parameters 218
_refine_ls_number_reflns 4705
_refine_ls_number_restraints 0
_refine_ls_restrained_S_all 1.055
_refine_ls_R_factor_all 0.0605
_refine_ls_R_factor_gt 0.0396
_refine_ls_shift/su_max 0.000
_refine_ls_shift/su_mean 0.000
_refine_ls_structure_factor_coef Fsqd
_refine_ls_weighting_details 'calc w=1/[\s^2^(Fo^2^)+(0.0320P)^2^+0.1835P] where P=(Fo^2^+2Fc^2^)/3'
_refine_ls_weighting_scheme calc
_refine_ls_wR_factor_gt 0.0891
_refine_ls_wR_factor_ref 0.0975
_reflns_number_gt 3626
_reflns_number_total 4705
_reflns_threshold_expression >2sigma(I)
_cod_data_source_file ic0100626_2.cif
_cod_data_source_block k00285
_cod_depositor_comments
;
The following automatic conversions were performed:

'_symmetry_cell_setting' value 'Triclinic' changed to 'triclinic'
according to the built-in table from CIF Core dictionary named
'cif_core.dic' version 2.4.1 from 2010-06-29.

Automatic conversion script
Id: cif_fix_values 1646 2011-03-28 12:23:43Z adriana 
;
_cod_original_formula_sum 'C16 H6 H36 B2 P2'
_cod_database_code 4320055

loop_
_symmetry_equiv_pos_as_xyz
'x, y, z'
'-x, -y, -z'

loop_
_atom_site_label
_atom_site_type_symbol
_atom_site_fract_x
_atom_site_fract_y
_atom_site_fract_z
_atom_site_U_iso_or_equiv
_atom_site_adp_type
_atom_site_occupancy
_atom_site_symmetry_multiplicity
_atom_site_calc_flag
_atom_site_refinement_flags
_atom_site_disorder_assembly
_atom_site_disorder_group
P1 P 0.20237(5) 0.75415(4) 0.19958(3) 0.01754(12) Uani 1 1 d . . .
H1P H 0.3714(18) 0.4370(14) 0.1435(14) 0.017(4) Uiso 1 1 d . . .
P2 P 0.27208(5) 0.44777(4) 0.24923(3) 0.01785(12) Uani 1 1 d . . .
C1 C 0.37572(19) 0.80861(15) 0.21771(14) 0.0229(3) Uani 1 1 d . . .
C2 C 0.52556(19) 0.68752(17) 0.21197(17) 0.0297(4) Uani 1 1 d . . .
H2A H 0.6240 0.7111 0.2044 0.045 Uiso 1 1 calc R . .
H2B H 0.5384 0.6341 0.1417 0.045 Uiso 1 1 calc R . .
H2C H 0.5098 0.6401 0.2861 0.045 Uiso 1 1 calc R . .
C3 C 0.3418(2) 0.87914(17) 0.33879(16) 0.0311(4) Uani 1 1 d . . .
H3A H 0.4423 0.8914 0.3490 0.047 Uiso 1 1 calc R . .
H3B H 0.3050 0.8289 0.4052 0.047 Uiso 1 1 calc R . .
H3C H 0.2564 0.9622 0.3396 0.047 Uiso 1 1 calc R . .
C4 C 0.4197(2) 0.89256(17) 0.11310(16) 0.0314(4) Uani 1 1 d . . .
H4A H 0.5172 0.9115 0.1207 0.047 Uiso 1 1 calc R . .
H4B H 0.3278 0.9723 0.1163 0.047 Uiso 1 1 calc R . .
H4C H 0.4420 0.8474 0.0357 0.047 Uiso 1 1 calc R . .
C5 C 0.00103(19) 0.88889(15) 0.24134(14) 0.0222(3) Uani 1 1 d . . .
C6 C -0.0609(2) 0.91558(17) 0.37821(15) 0.0309(4) Uani 1 1 d . . .
H6A H -0.1686 0.9824 0.3944 0.046 Uiso 1 1 calc R . .
H6B H 0.0164 0.9437 0.4095 0.046 Uiso 1 1 calc R . .
H6C H -0.0701 0.8377 0.4182 0.046 Uiso 1 1 calc R . .
C7 C -0.1252(2) 0.84891(17) 0.19465(18) 0.0331(4) Uani 1 1 d . . .
H7A H -0.2318 0.9169 0.2136 0.050 Uiso 1 1 calc R . .
H7B H -0.1351 0.7708 0.2338 0.050 Uiso 1 1 calc R . .
H7C H -0.0893 0.8335 0.1068 0.050 Uiso 1 1 calc R . .
C8 C 0.0107(2) 1.01256(16) 0.17932(16) 0.0310(4) Uani 1 1 d . . .
H8A H -0.0997 1.0752 0.1901 0.047 Uiso 1 1 calc R . .
H8B H 0.0592 0.9947 0.0927 0.047 Uiso 1 1 calc R . .
H8C H 0.0789 1.0465 0.2157 0.047 Uiso 1 1 calc R . .
C9 C 0.40818(19) 0.33407(15) 0.33878(15) 0.0228(3) Uani 1 1 d . . .
C10 C 0.5602(2) 0.37491(17) 0.32658(17) 0.0313(4) Uani 1 1 d . . .
H10A H 0.6392 0.3137 0.3669 0.047 Uiso 1 1 calc R . .
H10B H 0.5274 0.4597 0.3644 0.047 Uiso 1 1 calc R . .
H10C H 0.6108 0.3772 0.2407 0.047 Uiso 1 1 calc R . .
C11 C 0.3220(2) 0.34280(18) 0.47280(15) 0.0300(4) Uani 1 1 d . . .
H11A H 0.3985 0.2887 0.5193 0.045 Uiso 1 1 calc R . .
H11B H 0.2273 0.3140 0.4821 0.045 Uiso 1 1 calc R . .
H11C H 0.2850 0.4313 0.5027 0.045 Uiso 1 1 calc R . .
C12 C 0.4678(2) 0.19659(16) 0.28888(17) 0.0317(4) Uani 1 1 d . . .
H12A H 0.5440 0.1415 0.3350 0.048 Uiso 1 1 calc R . .
H12B H 0.5236 0.1931 0.2034 0.048 Uiso 1 1 calc R . .
H12C H 0.3737 0.1673 0.2963 0.048 Uiso 1 1 calc R . .
C13 C 0.11110(19) 0.38696(15) 0.21773(14) 0.0214(3) Uani 1 1 d . . .
C14 C 0.0346(2) 0.32615(18) 0.32840(16) 0.0297(4) Uani 1 1 d . . .
H14A H -0.0566 0.3046 0.3111 0.045 Uiso 1 1 calc R . .
H14B H -0.0059 0.3863 0.3979 0.045 Uiso 1 1 calc R . .
H14C H 0.1174 0.2486 0.3471 0.045 Uiso 1 1 calc R . .
C15 C -0.0273(2) 0.49972(17) 0.18460(17) 0.0306(4) Uani 1 1 d . . .
H15A H -0.1046 0.4679 0.1576 0.046 Uiso 1 1 calc R . .
H15B H 0.0192 0.5465 0.1193 0.046 Uiso 1 1 calc R . .
H15C H -0.0846 0.5567 0.2558 0.046 Uiso 1 1 calc R . .
C16 C 0.1854(2) 0.29221(17) 0.10922(15) 0.0302(4) Uani 1 1 d . . .
H16A H 0.1003 0.2630 0.0911 0.045 Uiso 1 1 calc R . .
H16B H 0.2736 0.2191 0.1287 0.045 Uiso 1 1 calc R . .
H16C H 0.2297 0.3340 0.0386 0.045 Uiso 1 1 calc R . .
B1 B 0.1871(2) 0.62091(17) 0.31887(16) 0.0198(4) Uani 1 1 d . . .
H1 H 0.056(2) 0.6380(16) 0.3592(15) 0.028(5) Uiso 1 1 d . . .
H2 H 0.257(2) 0.6217(17) 0.3891(16) 0.031(5) Uiso 1 1 d . . .
B2 B 0.2474(2) 0.7033(2) 0.02921(17) 0.0268(4) Uani 1 1 d . . .
H3 H 0.377(3) 0.6393(19) 0.0082(18) 0.050(6) Uiso 1 1 d . . .
H4 H 0.222(2) 0.7916(19) -0.0225(17) 0.043(5) Uiso 1 1 d . . .
H5 H 0.162(3) 0.652(2) 0.0205(18) 0.055(6) Uiso 1 1 d . . .

loop_
_atom_site_aniso_label
_atom_site_aniso_U_11
_atom_site_aniso_U_22
_atom_site_aniso_U_33
_atom_site_aniso_U_23
_atom_site_aniso_U_13
_atom_site_aniso_U_12
P1 0.0183(2) 0.0178(2) 0.0167(2) 0.00068(16) -0.00456(16) -0.00588(16)
P2 0.0174(2) 0.0179(2) 0.0176(2) 0.00113(16) -0.00313(16) -0.00575(16)
C1 0.0215(8) 0.0235(9) 0.0255(9) 0.0047(7) -0.0060(7) -0.0099(7)
C2 0.0202(8) 0.0297(10) 0.0420(11) 0.0090(8) -0.0104(8) -0.0108(7)
C3 0.0358(10) 0.0324(10) 0.0343(10) 0.0015(8) -0.0163(8) -0.0179(8)
C4 0.0292(9) 0.0318(10) 0.0361(10) 0.0096(8) -0.0068(8) -0.0155(8)
C5 0.0218(8) 0.0200(8) 0.0241(8) -0.0008(7) -0.0076(7) -0.0043(7)
C6 0.0299(9) 0.0270(10) 0.0288(10) -0.0057(8) -0.0009(8) -0.0031(8)
C7 0.0216(8) 0.0299(10) 0.0467(12) -0.0049(9) -0.0134(8) -0.0025(7)
C8 0.0334(9) 0.0213(9) 0.0350(10) 0.0019(8) -0.0101(8) -0.0033(8)
C9 0.0206(8) 0.0213(9) 0.0265(9) 0.0054(7) -0.0077(7) -0.0061(7)
C10 0.0232(8) 0.0301(10) 0.0422(11) 0.0103(8) -0.0143(8) -0.0074(8)
C11 0.0309(9) 0.0332(10) 0.0259(9) 0.0076(8) -0.0104(8) -0.0090(8)
C12 0.0285(9) 0.0214(9) 0.0418(11) 0.0030(8) -0.0101(8) -0.0029(8)
C13 0.0224(8) 0.0198(8) 0.0230(8) -0.0009(7) -0.0054(7) -0.0079(7)
C14 0.0268(9) 0.0367(11) 0.0301(9) 0.0030(8) -0.0041(7) -0.0180(8)
C15 0.0270(9) 0.0296(10) 0.0401(11) 0.0009(8) -0.0170(8) -0.0095(8)
C16 0.0371(10) 0.0303(10) 0.0257(9) -0.0057(8) -0.0049(8) -0.0149(8)
B1 0.0208(9) 0.0200(9) 0.0188(9) -0.0002(7) -0.0037(7) -0.0073(7)
B2 0.0298(10) 0.0295(11) 0.0196(10) -0.0006(8) -0.0040(8) -0.0089(9)

loop_
_atom_type_symbol
_atom_type_description
_atom_type_scat_dispersion_real
_atom_type_scat_dispersion_imag
_atom_type_scat_source
C C 0.0033 0.0016 'International Tables Vol C Tables 4.2.6.8 and 6.1.1.4'
H H 0.0000 0.0000 'International Tables Vol C Tables 4.2.6.8 and 6.1.1.4'
P P 0.1023 0.0942 'International Tables Vol C Tables 4.2.6.8 and 6.1.1.4'
B B 0.0013 0.0007 'International Tables Vol C Tables 4.2.6.8 and 6.1.1.4'
H H 0.0000 0.0000 'International Tables Vol C Tables 4.2.6.8 and 6.1.1.4'

loop_
_geom_angle_atom_site_label_1
_geom_angle_atom_site_label_2
_geom_angle_atom_site_label_3
_geom_angle
_geom_angle_site_symmetry_1
_geom_angle_site_symmetry_3
_geom_angle_publ_flag
C1 P1 C5 110.09(7) . . ?
C1 P1 B2 106.51(8) . . ?
C5 P1 B2 110.14(8) . . ?
C1 P1 B1 107.76(7) . . ?
C5 P1 B1 105.89(7) . . ?
B2 P1 B1 116.39(8) . . ?
H1P P2 C9 101.4(6) . . ?
H1P P2 C13 102.7(6) . . ?
C9 P2 C13 112.29(7) . . ?
H1P P2 B1 113.1(7) . . ?
C9 P2 B1 111.95(7) . . ?
C13 P2 B1 114.39(7) . . ?
C3 C1 C2 108.28(14) . . ?
C3 C1 C4 109.40(14) . . ?
C2 C1 C4 107.57(14) . . ?
C3 C1 P1 113.39(11) . . ?
C2 C1 P1 106.31(11) . . ?
C4 C1 P1 111.63(11) . . ?
C6 C5 C7 108.14(14) . . ?
C6 C5 C8 108.95(14) . . ?
C7 C5 C8 107.82(13) . . ?
C6 C5 P1 113.28(11) . . ?
C7 C5 P1 106.72(11) . . ?
C8 C5 P1 111.71(11) . . ?
C11 C9 C12 110.89(14) . . ?
C11 C9 C10 108.66(14) . . ?
C12 C9 C10 107.45(14) . . ?
C11 C9 P2 110.65(11) . . ?
C12 C9 P2 112.31(11) . . ?
C10 C9 P2 106.67(10) . . ?
C14 C13 C16 110.81(14) . . ?
C14 C13 C15 107.30(14) . . ?
C16 C13 C15 108.13(13) . . ?
C14 C13 P2 112.15(11) . . ?
C16 C13 P2 109.61(11) . . ?
C15 C13 P2 108.71(10) . . ?
H1 B1 H2 111.8(13) . . ?
H1 B1 P2 105.3(9) . . ?
H2 B1 P2 106.6(9) . . ?
H1 B1 P1 108.0(9) . . ?
H2 B1 P1 110.7(9) . . ?
P2 B1 P1 114.36(9) . . ?
H4 B2 H3 115.2(14) . . ?
H4 B2 H5 110.0(14) . . ?
H3 B2 H5 111.7(15) . . ?
H4 B2 P1 107.0(10) . . ?
H3 B2 P1 104.9(10) . . ?
H5 B2 P1 107.5(11) . . ?

loop_
_geom_bond_atom_site_label_1
_geom_bond_atom_site_label_2
_geom_bond_distance
_geom_bond_site_symmetry_2
_geom_bond_publ_flag
P1 C1 1.8881(15) . ?
P1 C5 1.8882(16) . ?
P1 B2 1.9536(19) . ?
P1 B1 1.9794(18) . ?
H1P P2 1.303(15) . ?
P2 C9 1.8718(15) . ?
P2 C13 1.8805(15) . ?
P2 B1 1.9544(19) . ?
C1 C3 1.533(2) . ?
C1 C2 1.538(2) . ?
C1 C4 1.539(2) . ?
C5 C6 1.533(2) . ?
C5 C7 1.537(2) . ?
C5 C8 1.538(2) . ?
C9 C11 1.531(2) . ?
C9 C12 1.534(2) . ?
C9 C10 1.541(2) . ?
C13 C14 1.530(2) . ?
C13 C16 1.535(2) . ?
C13 C15 1.536(2) . ?
B1 H1 1.105(17) . ?
B1 H2 1.115(17) . ?
B2 H4 1.10(2) . ?
B2 H3 1.11(2) . ?
B2 H5 1.12(2) . ?

loop_
_geom_torsion_atom_site_label_1
_geom_torsion_atom_site_label_2
_geom_torsion_atom_site_label_3
_geom_torsion_atom_site_label_4
_geom_torsion
_geom_torsion_site_symmetry_1
_geom_torsion_site_symmetry_2
_geom_torsion_site_symmetry_3
_geom_torsion_site_symmetry_4
_geom_torsion_publ_flag
C5 P1 C1 C3 47.93(13) . . . . ?
B2 P1 C1 C3 167.32(12) . . . . ?
B1 P1 C1 C3 -67.11(13) . . . . ?
C5 P1 C1 C2 166.78(11) . . . . ?
B2 P1 C1 C2 -73.83(13) . . . . ?
B1 P1 C1 C2 51.74(13) . . . . ?
C5 P1 C1 C4 -76.20(14) . . . . ?
B2 P1 C1 C4 43.19(14) . . . . ?
B1 P1 C1 C4 168.77(12) . . . . ?
C1 P1 C5 C6 -74.98(13) . . . . ?
B2 P1 C5 C6 167.87(11) . . . . ?
B1 P1 C5 C6 41.24(13) . . . . ?
C1 P1 C5 C7 166.14(11) . . . . ?
B2 P1 C5 C7 48.99(13) . . . . ?
B1 P1 C5 C7 -77.64(12) . . . . ?
C1 P1 C5 C8 48.52(13) . . . . ?
B2 P1 C5 C8 -68.63(13) . . . . ?
B1 P1 C5 C8 164.74(11) . . . . ?
H1P P2 C9 C11 173.1(7) . . . . ?
C13 P2 C9 C11 -77.95(13) . . . . ?
B1 P2 C9 C11 52.31(13) . . . . ?
H1P P2 C9 C12 -62.4(7) . . . . ?
C13 P2 C9 C12 46.56(14) . . . . ?
B1 P2 C9 C12 176.82(11) . . . . ?
H1P P2 C9 C10 55.1(7) . . . . ?
C13 P2 C9 C10 164.03(11) . . . . ?
B1 P2 C9 C10 -65.71(13) . . . . ?
H1P P2 C13 C14 150.4(7) . . . . ?
C9 P2 C13 C14 42.34(14) . . . . ?
B1 P2 C13 C14 -86.66(13) . . . . ?
H1P P2 C13 C16 26.9(7) . . . . ?
C9 P2 C13 C16 -81.17(13) . . . . ?
B1 P2 C13 C16 149.83(11) . . . . ?
H1P P2 C13 C15 -91.1(7) . . . . ?
C9 P2 C13 C15 160.82(11) . . . . ?
B1 P2 C13 C15 31.82(14) . . . . ?
H1P P2 B1 H1 138.4(11) . . . . ?
C9 P2 B1 H1 -107.9(9) . . . . ?
C13 P2 B1 H1 21.3(9) . . . . ?
H1P P2 B1 H2 -102.7(11) . . . . ?
C9 P2 B1 H2 11.0(9) . . . . ?
C13 P2 B1 H2 140.2(9) . . . . ?
H1P P2 B1 P1 20.0(7) . . . . ?
C9 P2 B1 P1 133.69(8) . . . . ?
C13 P2 B1 P1 -97.14(10) . . . . ?
C1 P1 B1 H1 138.1(9) . . . . ?
C5 P1 B1 H1 20.3(9) . . . . ?
B2 P1 B1 H1 -102.4(9) . . . . ?
C1 P1 B1 H2 15.4(10) . . . . ?
C5 P1 B1 H2 -102.4(10) . . . . ?
B2 P1 B1 H2 134.9(10) . . . . ?
C1 P1 B1 P2 -105.06(9) . . . . ?
C5 P1 B1 P2 137.16(9) . . . . ?
B2 P1 B1 P2 14.41(13) . . . . ?
C1 P1 B2 H4 -73.7(10) . . . . ?
C5 P1 B2 H4 45.7(10) . . . . ?
B1 P1 B2 H4 166.2(10) . . . . ?
C1 P1 B2 H3 49.2(11) . . . . ?
C5 P1 B2 H3 168.5(11) . . . . ?
B1 P1 B2 H3 -71.0(11) . . . . ?
C1 P1 B2 H5 168.2(11) . . . . ?
C5 P1 B2 H5 -72.5(11) . . . . ?
B1 P1 B2 H5 48.0(11) . . . . ?
